data_7720028
loop_
_publ_author_name
'Panja, Anangamohan'
'Jagli&#x10d;i&#x107;, Zvonko'
'Aravena, Daniel'
'Jana, Narayan Ch'
'Brand&#xe3;o, Paula'

_publ_section_title
;
 Magneto-structural and theoretical insights into
 Ni<sub>2</sub>Dy<sub>2</sub> butterfly single-molecule magnets with
 diverse anionic co-ligands.
;
_journal_issue 11
_journal_name_full 'Dalton transactions (Cambridge, England : 2003)'
_journal_page_first 4495
_journal_page_last 4508
_journal_paper_doi 10.1039/d5dt02843d
_journal_volume 55
_journal_year 2026
_chemical_formula_moiety 'C62 H60 Dy2 N6 Ni2 O16 S2'
_chemical_formula_sum 'C62 H60 Dy2 N6 Ni2 O16 S2'
_chemical_formula_weight 1651.70
_space_group_crystal_system triclinic
_space_group_IT_number 2
_space_group_name_Hall '-P 1'
_space_group_name_H-M_alt 'P -1'
_atom_sites_solution_hydrogens mixed
_atom_sites_solution_primary dual
_audit_creation_date 2025-09-03
_audit_creation_method
;
Olex2 1.5
(compiled 2024.02.16 svn.r378c4104 for OlexSys, GUI svn.r6928)
;
_audit_update_record
;
2025-11-24 deposited with the CCDC.	2026-02-12 downloaded from the CCDC.
;
_cell_angle_alpha 67.037(3)
_cell_angle_beta 76.289(2)
_cell_angle_gamma 64.293(3)
_cell_formula_units_Z 1
_cell_length_a 11.0156(3)
_cell_length_b 11.4301(4)
_cell_length_c 14.6227(4)
_cell_measurement_reflns_used 19018
_cell_measurement_temperature 100.01(10)
_cell_measurement_theta_max 30.6490
_cell_measurement_theta_min 2.0500
_cell_volume 1522.34(9)
_computing_cell_refinement 'CrysAlisPro 1.171.42.49 (Rigaku OD, 2022)'
_computing_data_collection 'CrysAlisPro 1.171.42.49 (Rigaku OD, 2022)'
_computing_data_reduction 'CrysAlisPro 1.171.42.49 (Rigaku OD, 2022)'
_computing_molecular_graphics 'Olex2 1.5 (Dolomanov et al., 2009)'
_computing_publication_material 'Olex2 1.5 (Dolomanov et al., 2009)'
_computing_structure_refinement 'SHELXL 2016/6 (Sheldrick, 2015)'
_computing_structure_solution 'SHELXT 2014/5 (Sheldrick, 2014)'
_diffrn_ambient_temperature 100.15
_diffrn_detector_area_resol_mean 5.8140
_diffrn_detector_type 'Pilatus 200K'
_diffrn_measured_fraction_theta_full 0.997
_diffrn_measured_fraction_theta_max 0.997
_diffrn_measurement_details
;
List of Runs (angles in degrees, time in seconds):

  # Type    Start    End  Width  t~exp~   \w     \q     \k     \f   Frames
#--------------------------------------------------------------------------
  1  \w      1.00  72.00   0.50    7.87    --    3.98  32.00  27.00  142
  2  \w    -64.00   7.00   0.50    7.87    --    3.98 -32.00-131.00  142
  3  \w     -8.00  63.00   0.50    7.87    --   -4.60  32.00  27.00  142
  4  \w    -69.00 -34.00   0.50    7.87    --   -4.60 -32.00-131.00   70
  5  \w     18.00  65.00   0.50    7.87    --    3.98  57.00-180.00   94
  6  \w    -40.00  15.00   0.50    7.87    --   -4.60 -77.00 -90.00  110
  7  \w    -39.00  -3.00   0.50    7.87    --   -4.60 -77.00   0.00   72
  8  \w    -27.00  19.00   0.50    7.87    --   -4.60  77.00  90.00   92
  9  \w     -6.00  33.00   0.50    7.87    --   -4.60  37.00 120.00   78
 10  \w    -34.00   5.00   0.50    7.87    --   -4.60 -77.00-150.00   78
 11  \w     -6.00  31.00   0.50    7.87    --   -4.60 -99.00-120.00   74
 12  \w    -36.00  19.00   0.50    7.87    --   -4.60 -77.00  30.00  110
 13  \w    -10.00  25.00   0.50    7.87    --   -4.60 -99.00 120.00   70
;
_diffrn_measurement_device 'four-circle diffractometer'
_diffrn_measurement_device_type 'SuperNova, Dual, Cu at home/near, Pilatus 200K'
_diffrn_measurement_method '\w scans'
_diffrn_radiation_type MoK\a
_diffrn_radiation_wavelength 0.71073
_diffrn_reflns_av_R_equivalents 0.0499
_diffrn_reflns_av_unetI/netI 0.0404
_diffrn_reflns_Laue_measured_fraction_full 0.997
_diffrn_reflns_Laue_measured_fraction_max 0.997
_diffrn_reflns_limit_h_max 13
_diffrn_reflns_limit_h_min -13
_diffrn_reflns_limit_k_max 14
_diffrn_reflns_limit_k_min -14
_diffrn_reflns_limit_l_max 18
_diffrn_reflns_limit_l_min -18
_diffrn_reflns_number 26435
_diffrn_reflns_point_group_measured_fraction_full 0.997
_diffrn_reflns_point_group_measured_fraction_max 0.997
_diffrn_reflns_theta_full 25.242
_diffrn_reflns_theta_max 26.499
_diffrn_reflns_theta_min 2.093
_exptl_absorpt_coefficient_mu 3.179
_exptl_absorpt_correction_T_max 1.00000
_exptl_absorpt_correction_T_min 0.44323
_exptl_absorpt_correction_type multi-scan
_exptl_absorpt_process_details
;
CrysAlisPro 1.171.42.49 (Rigaku Oxford Diffraction, 2022)
Empirical absorption correction using spherical harmonics,
implemented in SCALE3 ABSPACK scaling algorithm.
;
_exptl_crystal_colour 'light green'
_exptl_crystal_colour_modifier light
_exptl_crystal_colour_primary green
_exptl_crystal_density_diffrn 1.802
_exptl_crystal_description block
_exptl_crystal_F_000 822
_exptl_crystal_size_max 0.2
_exptl_crystal_size_mid 0.1
_exptl_crystal_size_min 0.1
_refine_diff_density_max 2.596
_refine_diff_density_min -0.985
_refine_diff_density_rms 0.154
_refine_ls_extinction_method none
_refine_ls_goodness_of_fit_ref 1.082
_refine_ls_hydrogen_treatment constr
_refine_ls_matrix_type full
_refine_ls_number_parameters 412
_refine_ls_number_reflns 6288
_refine_ls_number_restraints 6
_refine_ls_restrained_S_all 1.086
_refine_ls_R_factor_all 0.0521
_refine_ls_R_factor_gt 0.0350
_refine_ls_shift/su_max 0.001
_refine_ls_shift/su_mean 0.000
_refine_ls_structure_factor_coef Fsqd
_refine_ls_weighting_details 'w=1/[\s^2^(Fo^2^)+(0.0391P)^2^+4.8584P] where P=(Fo^2^+2Fc^2^)/3'
_refine_ls_weighting_scheme calc
_refine_ls_wR_factor_gt 0.0803
_refine_ls_wR_factor_ref 0.0882
_reflns_Friedel_coverage 0.000
_reflns_number_gt 5261
_reflns_number_total 6288
_reflns_threshold_expression 'I > 2\s(I)'
_cod_data_source_file d5dt02843d2.cif
_cod_data_source_block complex-3
_cod_depositor_comments 'Adding full bibliography for 7720025--7720029.cif.'
_cod_database_code 7720028
_shelx_shelxl_version_number 2016/6
_shelx_space_group_comment
;
The symmetry employed for this shelxl refinement is uniquely defined
by the following loop, which should always be used as a source of
symmetry information in preference to the above space-group names.
They are only intended as comments.
;
_shelx_estimated_absorpt_t_max 0.742
_shelx_estimated_absorpt_t_min 0.569
_olex2_refinement_description
;
1. Fixed Uiso
 At 1.2 times of:
  All C(H) groups
 At 1.5 times of:
  All C(H,H,H) groups, All O(H,H) groups
2. Uiso/Uaniso restraints and constraints
Uanis(C28) \\sim Ueq: with sigma of 0.001 and sigma for terminal atoms of 0.002
3.a Rotating group:
 O7(H7A,H7B), O8(H8A,H8B)
3.b Aromatic/amide H refined with riding coordinates:
 C22(H22), C7(H7), C20(H20), C26(H26), C9(H9), C11(H11), C2(H2), C24(H24),
 C18(H18), C5(H5), C19(H19), C17(H17), C4(H4), C3(H3)
3.c Idealised Me refined as rotating group:
 C14(H14A,H14B,H14C), C29(H29A,H29B,H29C), C15(H15A,H15B,H15C), C30(H30A,H30B,
 H30C)
;
_olex2_submission_special_instructions 'No special instructions were received'
_oxdiff_exptl_absorpt_empirical_details
;
Empirical correction (ABSPACK) includes:
- Absorption correction using spherical harmonics
- Frame scaling
;

loop_
_space_group_symop_operation_xyz
'x, y, z'
'-x, -y, -z'

loop_
_atom_site_label
_atom_site_type_symbol
_atom_site_fract_x
_atom_site_fract_y
_atom_site_fract_z
_atom_site_U_iso_or_equiv
_atom_site_adp_type
_atom_site_occupancy
_atom_site_site_symmetry_order
_atom_site_calc_flag
_atom_site_refinement_flags_posn
_atom_site_refinement_flags_adp
_atom_site_refinement_flags_occupancy
_atom_site_disorder_assembly
_atom_site_disorder_group
Dy1 Dy 0.25080(2) 0.77038(2) 0.44854(2) 0.01609(8) Uani 1 1 d . . . . .
Ni1 Ni 0.41214(5) 0.42877(5) 0.59340(4) 0.01355(12) Uani 1 1 d . . . . .
S1 S 0.07881(12) 0.23876(12) 0.70806(9) 0.0234(2) Uani 1 1 d . . . . .
O4 O 0.5354(3) 0.2266(3) 0.6067(2) 0.0161(6) Uani 1 1 d . . . . .
O2 O 0.1675(3) 0.9838(3) 0.3502(2) 0.0178(6) Uani 1 1 d . . . . .
O1 O 0.3989(3) 0.5447(3) 0.4406(2) 0.0150(6) Uani 1 1 d . . . . .
O3 O 0.1016(3) 1.2527(3) 0.2965(2) 0.0221(7) Uani 1 1 d . . . . .
O6 O 0.2696(3) 0.8754(3) 0.5656(2) 0.0216(7) Uani 1 1 d . . . . .
O7 O 0.1006(3) 0.6516(3) 0.4734(2) 0.0217(7) Uani 1 1 d . . . . .
H7A H 0.145118 0.562492 0.496526 0.033 Uiso 1 1 d R U . . .
H7B H 0.077314 0.665473 0.415616 0.033 Uiso 1 1 d R U . . .
O5 O 0.3153(3) 0.6206(3) 0.6022(2) 0.0167(6) Uani 1 1 d . . . . .
N2 N 0.4060(4) 0.3506(4) 0.7439(3) 0.0147(7) Uani 1 1 d . . . . .
O8 O 0.0356(4) 0.8606(3) 0.5369(3) 0.0293(8) Uani 1 1 d . . . . .
H8A H 0.003102 0.796121 0.567726 0.044 Uiso 1 1 d R U . . .
H8B H -0.023472 0.922848 0.493972 0.044 Uiso 1 1 d R U . . .
N1 N 0.2603(4) 0.7516(4) 0.2841(3) 0.0162(7) Uani 1 1 d . . . . .
N3 N 0.2429(4) 0.3880(4) 0.6009(3) 0.0207(8) Uani 1 1 d . . . . .
C22 C 0.3670(4) 0.4173(4) 0.8058(4) 0.0178(9) Uani 1 1 d . . . . .
H22 H 0.369219 0.365139 0.874724 0.021 Uiso 1 1 calc R U . . .
C7 C 0.2317(5) 0.8495(4) 0.2003(3) 0.0183(9) Uani 1 1 d . . . . .
H7 H 0.246735 0.821861 0.143816 0.022 Uiso 1 1 calc R U . . .
C8 C 0.1800(5) 0.9954(5) 0.1813(3) 0.0196(9) Uani 1 1 d . . . . .
C21 C 0.4437(4) 0.2062(4) 0.7756(3) 0.0175(9) Uani 1 1 d . . . . .
C1 C 0.3696(4) 0.5082(4) 0.3715(3) 0.0152(9) Uani 1 1 d . . . . .
C20 C 0.4172(5) 0.1236(5) 0.8714(3) 0.0208(9) Uani 1 1 d . . . . .
H20 H 0.373944 0.163340 0.922567 0.025 Uiso 1 1 calc R U . . .
C26 C 0.2471(5) 0.8456(5) 0.7428(3) 0.0212(9) Uani 1 1 d . . . . .
H26 H 0.225608 0.940443 0.729246 0.025 Uiso 1 1 calc R U . . .
C9 C 0.1548(5) 1.0801(5) 0.0813(3) 0.0217(10) Uani 1 1 d . . . . .
H9 H 0.172296 1.038323 0.032268 0.026 Uiso 1 1 calc R U . . .
C10 C 0.1061(5) 1.2204(5) 0.0534(4) 0.0221(10) Uani 1 1 d . . . . .
C13 C 0.1541(4) 1.0555(4) 0.2546(3) 0.0167(9) Uani 1 1 d . . . . .
C11 C 0.0871(5) 1.2810(5) 0.1254(3) 0.0208(10) Uani 1 1 d . . . . .
H11 H 0.056670 1.378054 0.106578 0.025 Uiso 1 1 calc R U . . .
C16 C 0.5066(4) 0.1473(4) 0.6990(3) 0.0166(9) Uani 1 1 d . . . . .
C2 C 0.4067(4) 0.3709(4) 0.3839(3) 0.0181(9) Uani 1 1 d . . . . .
H2 H 0.446023 0.301573 0.442707 0.022 Uiso 1 1 calc R U . . .
C24 C 0.2947(5) 0.6178(5) 0.8579(3) 0.0210(9) Uani 1 1 d . . . . .
H24 H 0.304822 0.555856 0.924329 0.025 Uiso 1 1 calc R U . . .
C18 C 0.5146(5) -0.0733(5) 0.8173(4) 0.0232(10) Uani 1 1 d . . . . .
H18 H 0.538455 -0.168832 0.831897 0.028 Uiso 1 1 calc R U . . .
C14 C 0.0711(5) 1.3108(5) -0.0515(4) 0.0268(11) Uani 1 1 d . . . . .
H14A H 0.104414 1.254142 -0.094887 0.040 Uiso 1 1 calc R U . . .
H14B H 0.113414 1.378362 -0.075285 0.040 Uiso 1 1 calc R U . . .
H14C H -0.027222 1.358685 -0.052605 0.040 Uiso 1 1 calc R U . . .
C5 C 0.2823(5) 0.5736(5) 0.2155(4) 0.0217(10) Uani 1 1 d . . . . .
H5 H 0.236449 0.642545 0.159021 0.026 Uiso 1 1 calc R U . . .
C19 C 0.4534(5) -0.0151(5) 0.8920(3) 0.0221(10) Uani 1 1 d . . . . .
H19 H 0.436374 -0.070829 0.957592 0.026 Uiso 1 1 calc R U . . .
C6 C 0.3048(4) 0.6119(4) 0.2871(3) 0.0174(9) Uani 1 1 d . . . . .
C12 C 0.1123(5) 1.2012(4) 0.2231(3) 0.0183(9) Uani 1 1 d . . . . .
C25 C 0.2562(5) 0.7557(5) 0.8414(3) 0.0228(10) Uani 1 1 d . . . . .
C27 C 0.2691(5) 0.7966(5) 0.6661(3) 0.0194(9) Uani 1 1 d . . . . .
C23 C 0.3198(5) 0.5651(5) 0.7795(3) 0.0189(9) Uani 1 1 d . . . . .
C29 C 0.2263(5) 0.8106(5) 0.9263(4) 0.0263(11) Uani 1 1 d . . . . .
H29A H 0.233581 0.900527 0.901022 0.039 Uiso 1 1 calc R U . . .
H29B H 0.291306 0.746710 0.976426 0.039 Uiso 1 1 calc R U . . .
H29C H 0.134482 0.820263 0.956727 0.039 Uiso 1 1 calc R U . . .
C17 C 0.5413(5) 0.0066(4) 0.7214(3) 0.0196(9) Uani 1 1 d . . . . .
H17 H 0.583398 -0.034437 0.670826 0.024 Uiso 1 1 calc R U . . .
C4 C 0.3256(5) 0.4365(5) 0.2249(4) 0.0236(10) Uani 1 1 d . . . . .
H4 H 0.314063 0.411729 0.173533 0.028 Uiso 1 1 calc R U . . .
C31 C 0.1761(5) 0.3241(5) 0.6459(3) 0.0198(9) Uani 1 1 d . . . . .
C15 C 0.0285(5) 1.3977(5) 0.2766(4) 0.0246(10) Uani 1 1 d . . . . .
H15A H 0.072112 1.447869 0.217625 0.037 Uiso 1 1 calc R U . . .
H15B H 0.027938 1.421891 0.334040 0.037 Uiso 1 1 calc R U . . .
H15C H -0.064702 1.422372 0.264420 0.037 Uiso 1 1 calc R U . . .
C3 C 0.3860(5) 0.3353(5) 0.3100(3) 0.0216(10) Uani 1 1 d . . . . .
H3 H 0.413322 0.241115 0.317676 0.026 Uiso 1 1 calc R U . . .
C28 C 0.2997(5) 0.6578(5) 0.6806(3) 0.0192(9) Uani 1 1 d . U . . .
C30 C 0.2687(6) 1.0104(5) 0.5421(4) 0.0307(12) Uani 1 1 d . . . . .
H30A H 0.268071 1.056797 0.469830 0.046 Uiso 1 1 calc R U . . .
H30B H 0.349536 1.002321 0.565006 0.046 Uiso 1 1 calc R U . . .
H30C H 0.187763 1.063997 0.575401 0.046 Uiso 1 1 calc R U . . .

loop_
_atom_site_aniso_label
_atom_site_aniso_U_11
_atom_site_aniso_U_22
_atom_site_aniso_U_33
_atom_site_aniso_U_23
_atom_site_aniso_U_13
_atom_site_aniso_U_12
Dy1 0.01909(12) 0.01207(11) 0.01570(12) -0.00491(8) -0.00128(7) -0.00446(8)
Ni1 0.0159(3) 0.0107(3) 0.0139(3) -0.0044(2) -0.0009(2) -0.0048(2)
S1 0.0266(6) 0.0238(6) 0.0225(6) -0.0073(5) 0.0001(5) -0.0135(5)
O4 0.0214(16) 0.0100(14) 0.0157(15) -0.0040(12) -0.0020(12) -0.0050(12)
O2 0.0243(17) 0.0092(14) 0.0154(16) -0.0023(12) -0.0048(12) -0.0023(12)
O1 0.0188(16) 0.0117(14) 0.0145(15) -0.0027(12) -0.0016(11) -0.0070(12)
O3 0.0321(19) 0.0127(15) 0.0179(16) -0.0045(13) -0.0047(13) -0.0044(13)
O6 0.0358(19) 0.0109(15) 0.0159(16) -0.0048(12) -0.0017(13) -0.0069(13)
O7 0.0207(17) 0.0187(16) 0.0252(18) -0.0074(13) -0.0039(13) -0.0060(13)
O5 0.0228(16) 0.0149(15) 0.0141(15) -0.0105(12) 0.0012(12) -0.0050(12)
N2 0.0175(19) 0.0154(18) 0.0127(18) -0.0060(14) 0.0006(14) -0.0072(15)
O8 0.0295(19) 0.0137(16) 0.032(2) -0.0044(14) 0.0080(15) -0.0052(14)
N1 0.0131(18) 0.0159(18) 0.0182(19) -0.0059(15) -0.0020(14) -0.0037(14)
N3 0.019(2) 0.022(2) 0.023(2) -0.0094(16) -0.0010(15) -0.0069(16)
C22 0.020(2) 0.010(2) 0.027(2) -0.0080(18) -0.0030(18) -0.0067(17)
C7 0.022(2) 0.018(2) 0.018(2) -0.0077(18) -0.0050(17) -0.0070(18)
C8 0.022(2) 0.016(2) 0.019(2) -0.0031(18) -0.0021(17) -0.0070(18)
C21 0.019(2) 0.014(2) 0.019(2) -0.0034(17) -0.0041(17) -0.0064(17)
C1 0.011(2) 0.020(2) 0.021(2) -0.0104(18) -0.0022(16) -0.0083(17)
C20 0.023(2) 0.018(2) 0.021(2) -0.0070(19) -0.0003(18) -0.0072(19)
C26 0.025(2) 0.016(2) 0.021(2) -0.0046(18) -0.0021(18) -0.0074(19)
C9 0.029(3) 0.019(2) 0.016(2) -0.0057(18) -0.0016(18) -0.009(2)
C10 0.021(2) 0.017(2) 0.024(2) -0.0066(19) -0.0022(18) -0.0037(18)
C13 0.016(2) 0.014(2) 0.018(2) -0.0073(17) 0.0016(16) -0.0039(17)
C11 0.027(3) 0.013(2) 0.019(2) -0.0027(18) -0.0009(18) -0.0085(19)
C16 0.016(2) 0.016(2) 0.018(2) -0.0053(17) -0.0036(17) -0.0059(17)
C2 0.019(2) 0.015(2) 0.017(2) -0.0045(17) -0.0010(17) -0.0049(18)
C24 0.025(2) 0.018(2) 0.017(2) -0.0020(18) -0.0048(18) -0.0071(19)
C18 0.028(3) 0.015(2) 0.025(2) -0.0053(19) -0.0004(19) -0.0089(19)
C14 0.034(3) 0.018(2) 0.020(2) -0.0042(19) -0.003(2) -0.005(2)
C5 0.024(2) 0.019(2) 0.022(2) -0.0058(19) -0.0056(18) -0.0066(19)
C19 0.028(3) 0.020(2) 0.015(2) -0.0008(18) -0.0003(18) -0.012(2)
C6 0.019(2) 0.015(2) 0.017(2) -0.0061(17) 0.0014(17) -0.0060(17)
C12 0.022(2) 0.017(2) 0.014(2) -0.0044(17) 0.0024(17) -0.0072(18)
C25 0.027(3) 0.023(2) 0.018(2) -0.0074(19) -0.0005(18) -0.009(2)
C27 0.018(2) 0.021(2) 0.017(2) -0.0053(18) -0.0031(17) -0.0052(18)
C23 0.021(2) 0.019(2) 0.016(2) -0.0054(18) 0.0005(17) -0.0085(18)
C29 0.035(3) 0.026(3) 0.021(2) -0.012(2) 0.001(2) -0.013(2)
C17 0.021(2) 0.014(2) 0.025(2) -0.0083(18) -0.0017(18) -0.0062(18)
C4 0.027(3) 0.024(2) 0.025(3) -0.014(2) -0.0019(19) -0.010(2)
C31 0.018(2) 0.017(2) 0.020(2) -0.0084(18) -0.0046(18) -0.0007(18)
C15 0.030(3) 0.015(2) 0.025(3) -0.0086(19) 0.001(2) -0.005(2)
C3 0.024(2) 0.016(2) 0.025(2) -0.0094(19) -0.0014(19) -0.0068(19)
C28 0.0213(12) 0.0168(12) 0.0198(12) -0.0071(9) 0.0037(9) -0.0092(9)
C30 0.049(3) 0.019(2) 0.026(3) -0.007(2) -0.002(2) -0.015(2)

loop_
_atom_type_symbol
_atom_type_description
_atom_type_scat_dispersion_real
_atom_type_scat_dispersion_imag
_atom_type_scat_source
C C 0.0033 0.0016 'International Tables Vol C Tables 4.2.6.8 and 6.1.1.4'
H H 0.0000 0.0000 'International Tables Vol C Tables 4.2.6.8 and 6.1.1.4'
Dy Dy -0.1892 4.4098 'International Tables Vol C Tables 4.2.6.8 and 6.1.1.4'
N N 0.0061 0.0033 'International Tables Vol C Tables 4.2.6.8 and 6.1.1.4'
Ni Ni 0.3393 1.1124 'International Tables Vol C Tables 4.2.6.8 and 6.1.1.4'
O O 0.0106 0.0060 'International Tables Vol C Tables 4.2.6.8 and 6.1.1.4'
S S 0.1246 0.1234 'International Tables Vol C Tables 4.2.6.8 and 6.1.1.4'

loop_
_geom_angle_atom_site_label_1
_geom_angle_atom_site_label_2
_geom_angle_atom_site_label_3
_geom_angle
_geom_angle_site_symmetry_1
_geom_angle_site_symmetry_3
_geom_angle_publ_flag
Ni1 Dy1 Ni1 55.824(16) 2_666 . ?
O4 Dy1 Ni1 35.26(7) 2_666 2_666 ?
O4 Dy1 Ni1 86.61(7) 2_666 . ?
O4 Dy1 O1 72.57(10) 2_666 . ?
O4 Dy1 O6 80.79(11) 2_666 . ?
O4 Dy1 O7 146.07(10) 2_666 . ?
O4 Dy1 O8 147.52(11) 2_666 . ?
O4 Dy1 N1 83.61(11) 2_666 . ?
O2 Dy1 Ni1 118.97(8) . 2_666 ?
O2 Dy1 Ni1 174.78(8) . . ?
O2 Dy1 O4 88.32(11) . 2_666 ?
O2 Dy1 O1 140.21(10) . . ?
O2 Dy1 O6 84.50(10) . . ?
O2 Dy1 O7 111.14(11) . . ?
O2 Dy1 O5 148.53(11) . . ?
O2 Dy1 O8 78.08(11) . . ?
O2 Dy1 N1 75.55(11) . . ?
O1 Dy1 Ni1 36.33(7) . . ?
O1 Dy1 Ni1 37.72(7) . 2_666 ?
O1 Dy1 O6 124.51(10) . . ?
O1 Dy1 O7 74.96(10) . . ?
O1 Dy1 N1 68.02(11) . . ?
O6 Dy1 Ni1 100.61(8) . 2_666 ?
O6 Dy1 Ni1 95.91(7) . . ?
O7 Dy1 Ni1 112.63(7) . 2_666 ?
O7 Dy1 Ni1 72.76(8) . . ?
O7 Dy1 O6 126.97(11) . . ?
O7 Dy1 N1 75.31(11) . . ?
O5 Dy1 Ni1 33.27(7) . . ?
O5 Dy1 Ni1 75.41(7) . 2_666 ?
O5 Dy1 O4 92.73(11) . 2_666 ?
O5 Dy1 O1 68.93(10) . . ?
O5 Dy1 O6 64.71(10) . . ?
O5 Dy1 O7 84.62(11) . . ?
O5 Dy1 O8 84.50(11) . . ?
O5 Dy1 N1 135.84(11) . . ?
O8 Dy1 Ni1 159.86(9) . 2_666 ?
O8 Dy1 Ni1 106.93(8) . . ?
O8 Dy1 O1 134.46(10) . . ?
O8 Dy1 O6 68.76(12) . . ?
O8 Dy1 O7 66.03(11) . . ?
O8 Dy1 N1 120.23(13) . . ?
N1 Dy1 Ni1 102.62(8) . . ?
N1 Dy1 Ni1 76.79(8) . 2_666 ?
N1 Dy1 O6 154.95(11) . . ?
Dy1 Ni1 Dy1 124.175(16) 2_666 . ?
O4 Ni1 Dy1 151.14(8) . . ?
O4 Ni1 Dy1 40.21(8) . 2_666 ?
O4 Ni1 O1 83.17(11) . 2_666 ?
O4 Ni1 O1 108.45(11) . . ?
O4 Ni1 N3 90.30(14) . . ?
O1 Ni1 Dy1 42.69(8) . . ?
O1 Ni1 Dy1 90.10(8) 2_666 . ?
O1 Ni1 Dy1 43.44(8) 2_666 2_666 ?
O1 Ni1 Dy1 91.46(8) . 2_666 ?
O1 Ni1 O1 80.05(12) . 2_666 ?
O5 Ni1 Dy1 38.15(8) . . ?
O5 Ni1 Dy1 133.39(9) . 2_666 ?
O5 Ni1 O4 167.90(12) . . ?
O5 Ni1 O1 90.01(12) . 2_666 ?
O5 Ni1 O1 80.02(12) . . ?
O5 Ni1 N2 89.67(13) . . ?
O5 Ni1 N3 98.10(14) . . ?
N2 Ni1 Dy1 95.99(10) . 2_666 ?
N2 Ni1 Dy1 127.05(10) . . ?
N2 Ni1 O4 81.80(13) . . ?
N2 Ni1 O1 100.54(13) . 2_666 ?
N2 Ni1 O1 169.68(13) . . ?
N2 Ni1 N3 88.55(15) . . ?
N3 Ni1 Dy1 90.76(11) . . ?
N3 Ni1 Dy1 128.18(11) . 2_666 ?
N3 Ni1 O1 167.88(13) . 2_666 ?
N3 Ni1 O1 92.45(14) . . ?
Ni1 O4 Dy1 104.53(12) . 2_666 ?
C16 O4 Dy1 122.4(3) . 2_666 ?
C16 O4 Ni1 107.6(2) . . ?
C13 O2 Dy1 140.2(3) . . ?
Ni1 O1 Dy1 100.97(11) . . ?
Ni1 O1 Dy1 98.83(11) 2_666 . ?
Ni1 O1 Ni1 99.95(12) . 2_666 ?
C1 O1 Dy1 114.6(2) . . ?
C1 O1 Ni1 124.3(2) . . ?
C1 O1 Ni1 114.2(2) . 2_666 ?
C12 O3 C15 117.1(3) . . ?
C27 O6 Dy1 115.3(3) . . ?
C27 O6 C30 116.4(4) . . ?
C30 O6 Dy1 128.0(3) . . ?
Dy1 O7 H7A 109.7 . . ?
Dy1 O7 H7B 109.6 . . ?
H7A O7 H7B 104.2 . . ?
Ni1 O5 Dy1 108.58(12) . . ?
C28 O5 Dy1 124.2(3) . . ?
C28 O5 Ni1 127.0(3) . . ?
C22 N2 Ni1 127.5(3) . . ?
C22 N2 C21 122.4(4) . . ?
C21 N2 Ni1 110.0(3) . . ?
Dy1 O8 H8A 109.8 . . ?
Dy1 O8 H8B 109.4 . . ?
H8A O8 H8B 104.2 . . ?
C7 N1 Dy1 127.9(3) . . ?
C7 N1 C6 119.1(4) . . ?
C6 N1 Dy1 113.0(3) . . ?
C31 N3 Ni1 148.0(4) . . ?
N2 C22 H22 117.1 . . ?
N2 C22 C23 125.7(4) . . ?
C23 C22 H22 117.1 . . ?
N1 C7 H7 115.9 . . ?
N1 C7 C8 128.3(4) . . ?
C8 C7 H7 115.9 . . ?
C9 C8 C7 116.1(4) . . ?
C13 C8 C7 124.1(4) . . ?
C13 C8 C9 119.8(4) . . ?
C20 C21 N2 125.7(4) . . ?
C20 C21 C16 119.8(4) . . ?
C16 C21 N2 114.4(4) . . ?
O1 C1 C2 120.2(4) . . ?
O1 C1 C6 119.1(4) . . ?
C2 C1 C6 120.6(4) . . ?
C21 C20 H20 119.8 . . ?
C19 C20 C21 120.4(4) . . ?
C19 C20 H20 119.8 . . ?
C25 C26 H26 120.0 . . ?
C27 C26 H26 120.0 . . ?
C27 C26 C25 120.0(4) . . ?
C8 C9 H9 119.0 . . ?
C10 C9 C8 121.9(4) . . ?
C10 C9 H9 119.0 . . ?
C9 C10 C11 118.6(4) . . ?
C9 C10 C14 122.0(4) . . ?
C11 C10 C14 119.5(4) . . ?
O2 C13 C8 123.2(4) . . ?
O2 C13 C12 119.2(4) . . ?
C8 C13 C12 117.6(4) . . ?
C10 C11 H11 119.6 . . ?
C12 C11 C10 120.8(4) . . ?
C12 C11 H11 119.6 . . ?
O4 C16 C21 119.9(4) . . ?
O4 C16 C17 121.3(4) . . ?
C17 C16 C21 118.8(4) . . ?
C1 C2 H2 120.2 . . ?
C1 C2 C3 119.6(4) . . ?
C3 C2 H2 120.2 . . ?
C25 C24 H24 118.9 . . ?
C25 C24 C23 122.3(4) . . ?
C23 C24 H24 118.9 . . ?
C19 C18 H18 119.7 . . ?
C19 C18 C17 120.6(4) . . ?
C17 C18 H18 119.7 . . ?
C10 C14 H14A 109.5 . . ?
C10 C14 H14B 109.5 . . ?
C10 C14 H14C 109.5 . . ?
H14A C14 H14B 109.5 . . ?
H14A C14 H14C 109.5 . . ?
H14B C14 H14C 109.5 . . ?
C6 C5 H5 119.5 . . ?
C4 C5 H5 119.5 . . ?
C4 C5 C6 121.1(4) . . ?
C20 C19 C18 120.1(4) . . ?
C20 C19 H19 119.9 . . ?
C18 C19 H19 119.9 . . ?
C1 C6 N1 116.8(4) . . ?
C5 C6 N1 124.6(4) . . ?
C5 C6 C1 118.6(4) . . ?
O3 C12 C13 114.9(4) . . ?
O3 C12 C11 124.0(4) . . ?
C11 C12 C13 121.1(4) . . ?
C26 C25 C29 120.0(4) . . ?
C24 C25 C26 118.4(4) . . ?
C24 C25 C29 121.6(4) . . ?
O6 C27 C28 112.3(4) . . ?
C26 C27 O6 124.5(4) . . ?
C26 C27 C28 123.2(4) . . ?
C24 C23 C22 117.1(4) . . ?
C24 C23 C28 119.1(4) . . ?
C28 C23 C22 123.8(4) . . ?
C25 C29 H29A 109.5 . . ?
C25 C29 H29B 109.5 . . ?
C25 C29 H29C 109.5 . . ?
H29A C29 H29B 109.5 . . ?
H29A C29 H29C 109.5 . . ?
H29B C29 H29C 109.5 . . ?
C16 C17 H17 119.9 . . ?
C18 C17 C16 120.3(4) . . ?
C18 C17 H17 119.9 . . ?
C5 C4 H4 120.2 . . ?
C5 C4 C3 119.6(4) . . ?
C3 C4 H4 120.2 . . ?
N3 C31 S1 178.4(4) . . ?
O3 C15 H15A 109.5 . . ?
O3 C15 H15B 109.5 . . ?
O3 C15 H15C 109.5 . . ?
H15A C15 H15B 109.5 . . ?
H15A C15 H15C 109.5 . . ?
H15B C15 H15C 109.5 . . ?
C2 C3 C4 120.4(4) . . ?
C2 C3 H3 119.8 . . ?
C4 C3 H3 119.8 . . ?
O5 C28 C27 118.9(4) . . ?
O5 C28 C23 124.3(4) . . ?
C27 C28 C23 116.7(4) . . ?
O6 C30 H30A 109.5 . . ?
O6 C30 H30B 109.5 . . ?
O6 C30 H30C 109.5 . . ?
H30A C30 H30B 109.5 . . ?
H30A C30 H30C 109.5 . . ?
H30B C30 H30C 109.5 . . ?

loop_
_geom_bond_atom_site_label_1
_geom_bond_atom_site_label_2
_geom_bond_distance
_geom_bond_site_symmetry_2
_geom_bond_publ_flag
Dy1 Ni1 3.4671(6) 2_666 ?
Dy1 Ni1 3.4932(6) . ?
Dy1 O4 2.312(3) 2_666 ?
Dy1 O2 2.192(3) . ?
Dy1 O1 2.413(3) . ?
Dy1 O6 2.530(3) . ?
Dy1 O7 2.448(3) . ?
Dy1 O5 2.277(3) . ?
Dy1 O8 2.413(3) . ?
Dy1 N1 2.470(4) . ?
Ni1 O4 2.067(3) . ?
Ni1 O1 2.147(3) 2_666 ?
Ni1 O1 2.108(3) . ?
Ni1 O5 2.022(3) . ?
Ni1 N2 2.024(4) . ?
Ni1 N3 2.079(4) . ?
S1 C31 1.637(5) . ?
O4 C16 1.354(5) . ?
O2 C13 1.322(5) . ?
O1 C1 1.380(5) . ?
O3 C12 1.374(5) . ?
O3 C15 1.434(5) . ?
O6 C27 1.393(5) . ?
O6 C30 1.440(6) . ?
O7 H7A 0.8764 . ?
O7 H7B 0.8764 . ?
O5 C28 1.323(5) . ?
N2 C22 1.286(6) . ?
N2 C21 1.418(5) . ?
O8 H8A 0.8759 . ?
O8 H8B 0.8758 . ?
N1 C7 1.289(6) . ?
N1 C6 1.438(6) . ?
N3 C31 1.170(6) . ?
C22 H22 0.9500 . ?
C22 C23 1.449(6) . ?
C7 H7 0.9500 . ?
C7 C8 1.440(6) . ?
C8 C9 1.416(6) . ?
C8 C13 1.400(6) . ?
C21 C20 1.397(6) . ?
C21 C16 1.415(6) . ?
C1 C2 1.385(6) . ?
C1 C6 1.407(6) . ?
C20 H20 0.9500 . ?
C20 C19 1.378(7) . ?
C26 H26 0.9500 . ?
C26 C25 1.403(7) . ?
C26 C27 1.369(6) . ?
C9 H9 0.9500 . ?
C9 C10 1.368(6) . ?
C10 C11 1.404(7) . ?
C10 C14 1.505(7) . ?
C13 C12 1.426(6) . ?
C11 H11 0.9500 . ?
C11 C12 1.379(6) . ?
C16 C17 1.398(6) . ?
C2 H2 0.9500 . ?
C2 C3 1.388(6) . ?
C24 H24 0.9500 . ?
C24 C25 1.377(7) . ?
C24 C23 1.413(6) . ?
C18 H18 0.9500 . ?
C18 C19 1.386(7) . ?
C18 C17 1.388(7) . ?
C14 H14A 0.9800 . ?
C14 H14B 0.9800 . ?
C14 H14C 0.9800 . ?
C5 H5 0.9500 . ?
C5 C6 1.388(6) . ?
C5 C4 1.384(7) . ?
C19 H19 0.9500 . ?
C25 C29 1.509(6) . ?
C27 C28 1.408(6) . ?
C23 C28 1.420(6) . ?
C29 H29A 0.9800 . ?
C29 H29B 0.9800 . ?
C29 H29C 0.9800 . ?
C17 H17 0.9500 . ?
C4 H4 0.9500 . ?
C4 C3 1.390(7) . ?
C15 H15A 0.9800 . ?
C15 H15B 0.9800 . ?
C15 H15C 0.9800 . ?
C3 H3 0.9500 . ?
C30 H30A 0.9800 . ?
C30 H30B 0.9800 . ?
C30 H30C 0.9800 . ?

loop_
_geom_torsion_atom_site_label_1
_geom_torsion_atom_site_label_2
_geom_torsion_atom_site_label_3
_geom_torsion_atom_site_label_4
_geom_torsion
_geom_torsion_site_symmetry_1
_geom_torsion_site_symmetry_2
_geom_torsion_site_symmetry_3
_geom_torsion_site_symmetry_4
_geom_torsion_publ_flag
Dy1 O4 C16 C21 99.7(4) 2_666 . . . ?
Dy1 O4 C16 C17 -78.5(5) 2_666 . . . ?
Dy1 O2 C13 C8 11.3(7) . . . . ?
Dy1 O2 C13 C12 -168.2(3) . . . . ?
Dy1 O1 C1 C2 -154.6(3) . . . . ?
Dy1 O1 C1 C6 27.0(5) . . . . ?
Dy1 O6 C27 C26 -164.2(4) . . . . ?
Dy1 O6 C27 C28 18.3(5) . . . . ?
Dy1 O5 C28 C27 -14.5(6) . . . . ?
Dy1 O5 C28 C23 169.6(3) . . . . ?
Dy1 N1 C7 C8 -3.7(7) . . . . ?
Dy1 N1 C6 C1 -16.6(5) . . . . ?
Dy1 N1 C6 C5 160.1(4) . . . . ?
Ni1 O4 C16 C21 -21.2(5) . . . . ?
Ni1 O4 C16 C17 160.7(4) . . . . ?
Ni1 O1 C1 C2 -30.1(5) . . . . ?
Ni1 O1 C1 C2 92.4(4) 2_666 . . . ?
Ni1 O1 C1 C6 151.5(3) . . . . ?
Ni1 O1 C1 C6 -86.0(4) 2_666 . . . ?
Ni1 O5 C28 C27 159.9(3) . . . . ?
Ni1 O5 C28 C23 -16.0(6) . . . . ?
Ni1 N2 C22 C23 -0.7(7) . . . . ?
Ni1 N2 C21 C20 -161.8(4) . . . . ?
Ni1 N2 C21 C16 14.5(5) . . . . ?
O4 C16 C17 C18 178.0(4) . . . . ?
O2 C13 C12 O3 5.8(6) . . . . ?
O2 C13 C12 C11 -175.1(4) . . . . ?
O1 C1 C2 C3 -175.0(4) . . . . ?
O1 C1 C6 N1 -6.5(6) . . . . ?
O1 C1 C6 C5 176.6(4) . . . . ?
O6 C27 C28 O5 -4.5(6) . . . . ?
O6 C27 C28 C23 171.7(4) . . . . ?
N2 C22 C23 C24 -173.6(4) . . . . ?
N2 C22 C23 C28 5.6(7) . . . . ?
N2 C21 C20 C19 176.9(4) . . . . ?
N2 C21 C16 O4 5.1(6) . . . . ?
N2 C21 C16 C17 -176.7(4) . . . . ?
N1 C7 C8 C9 -178.6(4) . . . . ?
N1 C7 C8 C13 1.3(8) . . . . ?
C22 N2 C21 C20 14.6(7) . . . . ?
C22 N2 C21 C16 -169.2(4) . . . . ?
C22 C23 C28 O5 3.3(7) . . . . ?
C22 C23 C28 C27 -172.6(4) . . . . ?
C7 N1 C6 C1 162.9(4) . . . . ?
C7 N1 C6 C5 -20.4(7) . . . . ?
C7 C8 C9 C10 -179.8(4) . . . . ?
C7 C8 C13 O2 -3.9(7) . . . . ?
C7 C8 C13 C12 175.6(4) . . . . ?
C8 C9 C10 C11 3.2(7) . . . . ?
C8 C9 C10 C14 -176.1(4) . . . . ?
C8 C13 C12 O3 -173.7(4) . . . . ?
C8 C13 C12 C11 5.4(7) . . . . ?
C21 N2 C22 C23 -176.4(4) . . . . ?
C21 C20 C19 C18 -1.0(7) . . . . ?
C21 C16 C17 C18 -0.2(7) . . . . ?
C1 C2 C3 C4 -1.5(7) . . . . ?
C20 C21 C16 O4 -178.4(4) . . . . ?
C20 C21 C16 C17 -0.2(6) . . . . ?
C26 C27 C28 O5 178.0(4) . . . . ?
C26 C27 C28 C23 -5.8(7) . . . . ?
C9 C8 C13 O2 175.9(4) . . . . ?
C9 C8 C13 C12 -4.6(7) . . . . ?
C9 C10 C11 C12 -2.4(7) . . . . ?
C10 C11 C12 O3 177.1(4) . . . . ?
C10 C11 C12 C13 -2.0(7) . . . . ?
C13 C8 C9 C10 0.4(7) . . . . ?
C16 C21 C20 C19 0.8(7) . . . . ?
C2 C1 C6 N1 175.2(4) . . . . ?
C2 C1 C6 C5 -1.8(6) . . . . ?
C24 C23 C28 O5 -177.5(4) . . . . ?
C24 C23 C28 C27 6.5(6) . . . . ?
C14 C10 C11 C12 177.0(4) . . . . ?
C5 C4 C3 C2 -1.9(7) . . . . ?
C19 C18 C17 C16 0.0(7) . . . . ?
C6 N1 C7 C8 176.9(4) . . . . ?
C6 C1 C2 C3 3.3(7) . . . . ?
C6 C5 C4 C3 3.5(7) . . . . ?
C25 C26 C27 O6 -176.4(4) . . . . ?
C25 C26 C27 C28 0.8(7) . . . . ?
C25 C24 C23 C22 176.7(4) . . . . ?
C25 C24 C23 C28 -2.5(7) . . . . ?
C27 C26 C25 C24 3.5(7) . . . . ?
C27 C26 C25 C29 -177.5(4) . . . . ?
C23 C24 C25 C26 -2.6(7) . . . . ?
C23 C24 C25 C29 178.4(4) . . . . ?
C17 C18 C19 C20 0.7(7) . . . . ?
C4 C5 C6 N1 -178.4(4) . . . . ?
C4 C5 C6 C1 -1.7(7) . . . . ?
C15 O3 C12 C13 -164.6(4) . . . . ?
C15 O3 C12 C11 16.3(6) . . . . ?
C30 O6 C27 C26 10.4(7) . . . . ?
C30 O6 C27 C28 -167.0(4) . . . . ?
